data_7718425
loop_
_publ_author_name
'Szar&#x142;an, Bart&#x142;omiej'
'Robaszkiewicz, Jakub'
'Pawlu&#x107;, Piotr'
'Kubicki, Maciej'
'Zaranek, Maciej'

_publ_section_title
;
 Salen-type nickel(II) complexes for distinct selective hydrosilylation of
 alkenes under mild conditions.
;
_journal_issue 17
_journal_name_full 'Dalton transactions (Cambridge, England : 2003)'
_journal_page_first 7088
_journal_page_last 7094
_journal_paper_doi 10.1039/d4dt03257h
_journal_volume 54
_journal_year 2025
_chemical_formula_sum 'C20 H14 N2 Ni O2'
_chemical_formula_weight 373.04
_space_group_crystal_system orthorhombic
_space_group_IT_number 19
_space_group_name_Hall 'P 2ac 2ab'
_space_group_name_H-M_alt 'P 21 21 21'
_atom_sites_solution_hydrogens geom
_audit_update_record
;
2024-10-29 deposited with the CCDC.	2025-03-24 downloaded from the CCDC.
;
_cell_angle_alpha 90
_cell_angle_beta 90
_cell_angle_gamma 90
_cell_formula_units_Z 4
_cell_length_a 5.3195(2)
_cell_length_b 16.6342(8)
_cell_length_c 17.1790(7)
_cell_measurement_reflns_used 3988
_cell_measurement_temperature 100(1)
_cell_measurement_theta_max 27.5670
_cell_measurement_theta_min 2.6810
_cell_volume 1520.09(11)
_computing_cell_refinement 'CrysAlisPro 1.171.43.131a (Rigaku OD, 2024)'
_computing_data_collection 'CrysAlisPro system (CCD 43.105a 64-bit (release 11-01-2024))'
_computing_data_reduction 'CrysAlisPro 1.171.43.131a (Rigaku OD, 2024)'
_computing_molecular_graphics 'Mercury (MacRae et al., 2009)'
_computing_publication_material 'SHELXL-2013 (Sheldrick, 2013)'
_computing_structure_refinement 'SHELXL-2013 (Sheldrick, 2013)'
_computing_structure_solution 'SHELXT-2013 (Sheldrick, 2013)'
_diffrn_ambient_environment N~2~
_diffrn_ambient_temperature 100(1)
_diffrn_detector 'CCD plate'
_diffrn_detector_area_resol_mean 16.1544
_diffrn_detector_type Eos
_diffrn_measured_fraction_theta_full 0.999
_diffrn_measured_fraction_theta_max 0.911
_diffrn_measurement_device 'four-circle diffractometer'
_diffrn_measurement_device_type 'Xcalibur, Eos'
_diffrn_radiation_monochromator graphite
_diffrn_radiation_probe x-ray
_diffrn_radiation_type 'Mo K\a'
_diffrn_radiation_wavelength 0.71073
_diffrn_reflns_av_R_equivalents 0.0673
_diffrn_reflns_av_unetI/netI 0.0750
_diffrn_reflns_Laue_measured_fraction_full 0.999
_diffrn_reflns_Laue_measured_fraction_max 0.911
_diffrn_reflns_limit_h_max 6
_diffrn_reflns_limit_h_min -6
_diffrn_reflns_limit_k_max 20
_diffrn_reflns_limit_k_min -21
_diffrn_reflns_limit_l_max 22
_diffrn_reflns_limit_l_min -19
_diffrn_reflns_number 10076
_diffrn_reflns_point_group_measured_fraction_full 0.999
_diffrn_reflns_point_group_measured_fraction_max 0.881
_diffrn_reflns_theta_full 25.242
_diffrn_reflns_theta_max 28.173
_diffrn_reflns_theta_min 2.371
_diffrn_source 'fine-focus sealed X-ray tube'
_diffrn_source_type 'Enhance (Mo) X-ray Source'
_exptl_absorpt_coefficient_mu 1.293
_exptl_absorpt_correction_T_max 1.00000
_exptl_absorpt_correction_T_min 0.42927
_exptl_absorpt_correction_type multi-scan
_exptl_absorpt_process_details
;
CrysAlisPro 1.171.43.131a (Rigaku Oxford Diffraction, 2024)
Empirical absorption correction using spherical harmonics,
implemented in SCALE3 ABSPACK scaling algorithm.
;
_exptl_crystal_colour red
_exptl_crystal_density_diffrn 1.630
_exptl_crystal_description prism
_exptl_crystal_F_000 768
_exptl_crystal_size_max 0.3
_exptl_crystal_size_mid 0.05
_exptl_crystal_size_min 0.05
_refine_diff_density_max 0.912
_refine_diff_density_min -1.081
_refine_diff_density_rms 0.136
_refine_ls_abs_structure_details
;
 Flack x determined using 962 quotients [(I+)-(I-)]/[(I+)+(I-)]
 (Parsons, Flack and Wagner, Acta Cryst. B69 (2013) 249-259).
;
_refine_ls_abs_structure_Flack -0.019(15)
_refine_ls_extinction_method none
_refine_ls_goodness_of_fit_ref 1.065
_refine_ls_hydrogen_treatment constr
_refine_ls_matrix_type full
_refine_ls_number_parameters 226
_refine_ls_number_reflns 3275
_refine_ls_number_restraints 141
_refine_ls_restrained_S_all 1.045
_refine_ls_R_factor_all 0.0665
_refine_ls_R_factor_gt 0.0570
_refine_ls_shift/su_max 0.001
_refine_ls_shift/su_mean 0.000
_refine_ls_structure_factor_coef Fsqd
_refine_ls_weighting_details 'w=1/[\s^2^(Fo^2^)+(0.0732P)^2^] where P=(Fo^2^+2Fc^2^)/3'
_refine_ls_weighting_scheme calc
_refine_ls_wR_factor_gt 0.1280
_refine_ls_wR_factor_ref 0.1349
_reflns_Friedel_coverage 0.657
_reflns_Friedel_fraction_full 0.999
_reflns_Friedel_fraction_max 0.838
_reflns_number_gt 2891
_reflns_number_total 3275
_reflns_threshold_expression 'I > 2\s(I)'
_cod_data_source_file d4dt03257h2.cif
_cod_data_source_block 2
_cod_depositor_comments 'Adding full bibliography for 7718423--7718425.cif.'
_cod_original_cell_volume 1520.08(11)
_cod_database_code 7718425
_shelx_space_group_comment
;
The symmetry employed for this shelxl refinement is uniquely defined
by the following loop, which should always be used as a source of
symmetry information in preference to the above space-group names.
They are only intended as comments.
;

loop_
_space_group_symop_operation_xyz
'x, y, z'
'-x+1/2, -y, z+1/2'
'-x, y+1/2, -z+1/2'
'x+1/2, -y+1/2, -z'

loop_
_atom_site_label
_atom_site_type_symbol
_atom_site_fract_x
_atom_site_fract_y
_atom_site_fract_z
_atom_site_U_iso_or_equiv
_atom_site_adp_type
_atom_site_occupancy
_atom_site_site_symmetry_order
_atom_site_calc_flag
_atom_site_refinement_flags_posn
_atom_site_refinement_flags_adp
_atom_site_refinement_flags_occupancy
_atom_site_disorder_assembly
_atom_site_disorder_group
Ni1 Ni 0.64411(13) 0.72436(4) 0.69154(4) 0.0161(2) Uani 1 1 d . . . . .
C1 C 1.0491(10) 0.7150(4) 0.7987(4) 0.0179(12) Uani 1 1 d . . . . .
O1 O 0.9260(8) 0.6838(3) 0.7401(3) 0.0215(10) Uani 1 1 d . . . . .
C2 C 1.2571(12) 0.6719(4) 0.8294(4) 0.0203(14) Uani 1 1 d . . . . .
H2 H 1.306079 0.622486 0.806240 0.024 Uiso 1 1 calc R U . . .
C3 C 1.3875(12) 0.7008(4) 0.8920(4) 0.0229(14) Uani 1 1 d . . . . .
H3 H 1.523523 0.670144 0.912156 0.028 Uiso 1 1 calc R U . . .
C4 C 1.3271(10) 0.7735(4) 0.9270(4) 0.0216(12) Uani 1 1 d . . . . .
H4 H 1.419826 0.792412 0.970582 0.026 Uiso 1 1 calc R U . . .
C5 C 1.1317(12) 0.8176(4) 0.8976(4) 0.0204(12) Uani 1 1 d . . . . .
H5 H 1.090989 0.867859 0.920551 0.024 Uiso 1 1 calc R U . . .
C6 C 0.9882(10) 0.7892(3) 0.8331(4) 0.0168(13) Uani 1 1 d . U . . .
C7 C 0.7932(10) 0.8393(4) 0.8038(4) 0.0185(13) Uani 1 1 d . . . . .
H7 H 0.765190 0.889135 0.829411 0.022 Uiso 1 1 calc R U . . .
N8 N 0.6493(9) 0.8219(3) 0.7444(3) 0.0154(10) Uani 1 1 d . . . . .
C9 C 0.4624(11) 0.8759(4) 0.7190(4) 0.0181(13) Uani 1 1 d . . . . .
C10 C 0.4310(11) 0.9550(4) 0.7441(4) 0.0206(14) Uani 1 1 d . . . . .
H10 H 0.546598 0.978120 0.779824 0.025 Uiso 1 1 calc R U . . .
C11 C 0.2305(12) 0.9996(4) 0.7166(4) 0.0228(14) Uani 1 1 d . . . . .
H11 H 0.203599 1.052554 0.735653 0.027 Uiso 1 1 calc R U . . .
C12 C 0.0687(11) 0.9678(4) 0.6615(4) 0.0214(14) Uani 1 1 d . . . . .
H12 H -0.068034 0.999079 0.642890 0.026 Uiso 1 1 calc R U . . .
C13 C 0.1043(11) 0.8912(4) 0.6335(4) 0.0212(14) Uani 1 1 d . . . . .
H13 H -0.005248 0.870064 0.594950 0.025 Uiso 1 1 calc R U . . .
C14 C 0.3017(11) 0.8445(4) 0.6620(4) 0.0179(13) Uani 1 1 d . . . . .
N15 N 0.3621(9) 0.7638(3) 0.6408(3) 0.0157(10) Uani 1 1 d . . . . .
C16 C 0.2191(10) 0.7228(4) 0.5931(4) 0.0187(12) Uani 1 1 d . . . . .
H16 H 0.073228 0.749152 0.573922 0.022 Uiso 1 1 calc R U . . .
C17 C 0.2606(11) 0.6435(4) 0.5674(4) 0.0165(13) Uani 1 1 d . . . . .
C18 C 0.4724(11) 0.5986(3) 0.5937(4) 0.0172(12) Uani 1 1 d . U . . .
O18 O 0.6394(8) 0.6265(2) 0.6421(2) 0.0204(9) Uani 1 1 d . . . . .
C19 C 0.4984(11) 0.5197(3) 0.5657(4) 0.0188(12) Uani 1 1 d . . . . .
H19 H 0.639660 0.488712 0.581211 0.023 Uiso 1 1 calc R U . . .
C20 C 0.3243(12) 0.4865(4) 0.5164(4) 0.0218(13) Uani 1 1 d . . . . .
H20 H 0.345781 0.432697 0.499091 0.026 Uiso 1 1 calc R U . . .
C21 C 0.1148(12) 0.5306(4) 0.4909(4) 0.0235(14) Uani 1 1 d . . . . .
H21 H -0.004742 0.507259 0.456647 0.028 Uiso 1 1 calc R U . . .
C22 C 0.0866(11) 0.6077(4) 0.5165(4) 0.0199(14) Uani 1 1 d . . . . .
H22 H -0.054326 0.638034 0.499427 0.024 Uiso 1 1 calc R U . . .

loop_
_atom_site_aniso_label
_atom_site_aniso_U_11
_atom_site_aniso_U_22
_atom_site_aniso_U_33
_atom_site_aniso_U_23
_atom_site_aniso_U_13
_atom_site_aniso_U_12
Ni1 0.0243(4) 0.0189(4) 0.0052(4) -0.0003(3) -0.0008(3) -0.0004(3)
C1 0.018(3) 0.026(3) 0.009(3) 0.002(3) 0.001(2) -0.011(2)
O1 0.034(3) 0.023(2) 0.007(2) -0.0026(18) -0.0031(17) -0.0012(19)
C2 0.024(3) 0.025(3) 0.011(3) 0.005(3) 0.001(2) -0.002(3)
C3 0.022(3) 0.029(4) 0.017(3) 0.005(3) 0.000(3) -0.005(3)
C4 0.028(3) 0.030(3) 0.007(3) 0.003(3) -0.001(2) -0.005(3)
C5 0.029(3) 0.025(3) 0.007(3) 0.002(2) 0.002(3) -0.005(3)
C6 0.0178(16) 0.0175(16) 0.0150(16) 0.0005(12) -0.0006(12) -0.0018(12)
C7 0.026(3) 0.021(3) 0.009(3) -0.001(3) 0.001(2) -0.005(2)
N8 0.020(2) 0.019(2) 0.007(2) 0.0012(19) 0.001(2) -0.006(2)
C9 0.024(3) 0.027(3) 0.003(3) 0.003(2) 0.004(2) 0.001(3)
C10 0.030(3) 0.023(3) 0.009(3) -0.003(3) 0.000(2) 0.000(2)
C11 0.037(4) 0.021(3) 0.010(3) 0.001(3) 0.000(3) -0.001(3)
C12 0.031(3) 0.022(3) 0.011(3) 0.002(3) 0.003(2) 0.004(3)
C13 0.028(4) 0.027(3) 0.009(3) -0.002(3) 0.002(2) 0.000(3)
C14 0.024(3) 0.024(3) 0.005(3) 0.004(2) 0.003(2) 0.001(2)
N15 0.023(2) 0.018(2) 0.006(2) -0.0018(19) 0.002(2) -0.001(2)
C16 0.024(3) 0.021(3) 0.011(3) 0.001(3) 0.000(2) -0.003(3)
C17 0.026(3) 0.018(3) 0.005(3) 0.000(2) 0.000(2) -0.001(2)
C18 0.0184(16) 0.0180(16) 0.0153(17) -0.0001(12) -0.0002(12) -0.0013(12)
O18 0.026(2) 0.023(2) 0.012(2) -0.0034(17) -0.004(2) 0.004(2)
C19 0.026(3) 0.021(3) 0.009(3) -0.001(2) 0.000(2) 0.003(3)
C20 0.035(4) 0.018(3) 0.012(3) -0.005(2) 0.004(3) -0.005(3)
C21 0.034(4) 0.027(3) 0.009(3) -0.004(3) 0.003(3) -0.005(3)
C22 0.026(4) 0.024(3) 0.010(3) 0.002(3) 0.001(2) -0.004(2)

loop_
_atom_type_symbol
_atom_type_description
_atom_type_scat_dispersion_real
_atom_type_scat_dispersion_imag
_atom_type_scat_source
C C 0.0033 0.0016 'International Tables Vol C Tables 4.2.6.8 and 6.1.1.4'
H H 0.0000 0.0000 'International Tables Vol C Tables 4.2.6.8 and 6.1.1.4'
N N 0.0061 0.0033 'International Tables Vol C Tables 4.2.6.8 and 6.1.1.4'
Ni Ni 0.3393 1.1124 'International Tables Vol C Tables 4.2.6.8 and 6.1.1.4'
O O 0.0106 0.0060 'International Tables Vol C Tables 4.2.6.8 and 6.1.1.4'

loop_
_geom_angle_atom_site_label_1
_geom_angle_atom_site_label_2
_geom_angle_atom_site_label_3
_geom_angle
_geom_angle_site_symmetry_1
_geom_angle_site_symmetry_3
_geom_angle_publ_flag
O18 Ni1 O1 84.03(19) . . ?
O18 Ni1 N15 94.89(19) . . ?
O1 Ni1 N15 178.8(2) . . ?
O18 Ni1 N8 178.3(2) . . ?
O1 Ni1 N8 95.0(2) . . ?
N15 Ni1 N8 86.1(2) . . ?
O1 C1 C6 123.8(5) . . ?
O1 C1 C2 118.4(6) . . ?
C6 C1 C2 117.8(6) . . ?
C1 O1 Ni1 127.6(4) . . ?
C3 C2 C1 120.7(6) . . ?
C3 C2 H2 119.6 . . ?
C1 C2 H2 119.6 . . ?
C2 C3 C4 121.9(6) . . ?
C2 C3 H3 119.0 . . ?
C4 C3 H3 119.0 . . ?
C5 C4 C3 118.8(6) . . ?
C5 C4 H4 120.6 . . ?
C3 C4 H4 120.6 . . ?
C4 C5 C6 121.1(6) . . ?
C4 C5 H5 119.4 . . ?
C6 C5 H5 119.4 . . ?
C1 C6 C7 122.3(6) . . ?
C1 C6 C5 119.6(5) . . ?
C7 C6 C5 118.1(5) . . ?
N8 C7 C6 124.9(6) . . ?
N8 C7 H7 117.5 . . ?
C6 C7 H7 117.5 . . ?
C7 N8 C9 120.9(5) . . ?
C7 N8 Ni1 125.6(4) . . ?
C9 N8 Ni1 113.3(4) . . ?
C10 C9 C14 119.6(6) . . ?
C10 C9 N8 126.2(6) . . ?
C14 C9 N8 114.2(5) . . ?
C11 C10 C9 119.6(6) . . ?
C11 C10 H10 120.2 . . ?
C9 C10 H10 120.2 . . ?
C10 C11 C12 120.5(6) . . ?
C10 C11 H11 119.7 . . ?
C12 C11 H11 119.7 . . ?
C13 C12 C11 120.5(6) . . ?
C13 C12 H12 119.7 . . ?
C11 C12 H12 119.7 . . ?
C12 C13 C14 119.8(6) . . ?
C12 C13 H13 120.1 . . ?
C14 C13 H13 120.1 . . ?
C13 C14 C9 119.8(6) . . ?
C13 C14 N15 127.1(6) . . ?
C9 C14 N15 113.0(5) . . ?
C16 N15 C14 121.2(5) . . ?
C16 N15 Ni1 125.4(4) . . ?
C14 N15 Ni1 113.3(4) . . ?
N15 C16 C17 126.4(6) . . ?
N15 C16 H16 116.8 . . ?
C17 C16 H16 116.8 . . ?
C22 C17 C16 119.2(5) . . ?
C22 C17 C18 119.7(5) . . ?
C16 C17 C18 121.0(6) . . ?
O18 C18 C19 119.0(5) . . ?
O18 C18 C17 123.7(5) . . ?
C19 C18 C17 117.3(6) . . ?
C18 O18 Ni1 128.4(4) . . ?
C20 C19 C18 121.4(6) . . ?
C20 C19 H19 119.3 . . ?
C18 C19 H19 119.3 . . ?
C19 C20 C21 121.2(6) . . ?
C19 C20 H20 119.4 . . ?
C21 C20 H20 119.4 . . ?
C22 C21 C20 118.6(6) . . ?
C22 C21 H21 120.7 . . ?
C20 C21 H21 120.7 . . ?
C21 C22 C17 121.8(6) . . ?
C21 C22 H22 119.1 . . ?
C17 C22 H22 119.1 . . ?

loop_
_geom_bond_atom_site_label_1
_geom_bond_atom_site_label_2
_geom_bond_distance
_geom_bond_site_symmetry_2
_geom_bond_publ_flag
Ni1 O18 1.836(4) . ?
Ni1 O1 1.844(4) . ?
Ni1 N15 1.855(5) . ?
Ni1 N8 1.859(5) . ?
C1 O1 1.308(7) . ?
C1 C6 1.406(8) . ?
C1 C2 1.421(8) . ?
C2 C3 1.366(9) . ?
C2 H2 0.9500 . ?
C3 C4 1.390(9) . ?
C3 H3 0.9500 . ?
C4 C5 1.368(9) . ?
C4 H4 0.9500 . ?
C5 C6 1.426(8) . ?
C5 H5 0.9500 . ?
C6 C7 1.422(8) . ?
C7 N8 1.309(8) . ?
C7 H7 0.9500 . ?
N8 C9 1.409(8) . ?
C9 C10 1.395(9) . ?
C9 C14 1.401(9) . ?
C10 C11 1.382(9) . ?
C10 H10 0.9500 . ?
C11 C12 1.385(9) . ?
C11 H11 0.9500 . ?
C12 C13 1.375(9) . ?
C12 H12 0.9500 . ?
C13 C14 1.394(9) . ?
C13 H13 0.9500 . ?
C14 N15 1.427(8) . ?
N15 C16 1.310(7) . ?
C16 C17 1.408(9) . ?
C16 H16 0.9500 . ?
C17 C22 1.406(8) . ?
C17 C18 1.425(8) . ?
C18 O18 1.303(7) . ?
C18 C19 1.404(8) . ?
C19 C20 1.371(8) . ?
C19 H19 0.9500 . ?
C20 C21 1.404(9) . ?
C20 H20 0.9500 . ?
C21 C22 1.364(8) . ?
C21 H21 0.9500 . ?
C22 H22 0.9500 . ?

loop_
_geom_torsion_atom_site_label_1
_geom_torsion_atom_site_label_2
_geom_torsion_atom_site_label_3
_geom_torsion_atom_site_label_4
_geom_torsion
_geom_torsion_site_symmetry_1
_geom_torsion_site_symmetry_2
_geom_torsion_site_symmetry_3
_geom_torsion_site_symmetry_4
_geom_torsion_publ_flag
C6 C1 O1 Ni1 -2.7(8) . . . . ?
C2 C1 O1 Ni1 177.5(4) . . . . ?
O18 Ni1 O1 C1 -170.8(5) . . . . ?
N8 Ni1 O1 C1 7.8(5) . . . . ?
O1 C1 C2 C3 -178.1(5) . . . . ?
C6 C1 C2 C3 2.1(9) . . . . ?
C1 C2 C3 C4 -1.4(9) . . . . ?
C2 C3 C4 C5 -0.2(9) . . . . ?
C3 C4 C5 C6 1.1(9) . . . . ?
O1 C1 C6 C7 -3.6(9) . . . . ?
C2 C1 C6 C7 176.2(5) . . . . ?
O1 C1 C6 C5 179.0(5) . . . . ?
C2 C1 C6 C5 -1.2(8) . . . . ?
C4 C5 C6 C1 -0.4(9) . . . . ?
C4 C5 C6 C7 -177.9(5) . . . . ?
C1 C6 C7 N8 1.4(10) . . . . ?
C5 C6 C7 N8 178.8(5) . . . . ?
C6 C7 N8 C9 -179.3(5) . . . . ?
C6 C7 N8 Ni1 6.8(8) . . . . ?
O1 Ni1 N8 C7 -9.7(5) . . . . ?
N15 Ni1 N8 C7 170.9(5) . . . . ?
O1 Ni1 N8 C9 176.0(4) . . . . ?
N15 Ni1 N8 C9 -3.5(4) . . . . ?
C7 N8 C9 C10 9.9(9) . . . . ?
Ni1 N8 C9 C10 -175.5(5) . . . . ?
C7 N8 C9 C14 -171.7(5) . . . . ?
Ni1 N8 C9 C14 2.9(6) . . . . ?
C14 C9 C10 C11 4.8(9) . . . . ?
N8 C9 C10 C11 -176.9(6) . . . . ?
C9 C10 C11 C12 -3.3(10) . . . . ?
C10 C11 C12 C13 0.3(10) . . . . ?
C11 C12 C13 C14 1.3(10) . . . . ?
C12 C13 C14 C9 0.1(9) . . . . ?
C12 C13 C14 N15 178.5(6) . . . . ?
C10 C9 C14 C13 -3.2(9) . . . . ?
N8 C9 C14 C13 178.3(5) . . . . ?
C10 C9 C14 N15 178.2(5) . . . . ?
N8 C9 C14 N15 -0.3(7) . . . . ?
C13 C14 N15 C16 -4.2(9) . . . . ?
C9 C14 N15 C16 174.3(5) . . . . ?
C13 C14 N15 Ni1 179.1(5) . . . . ?
C9 C14 N15 Ni1 -2.4(6) . . . . ?
O18 Ni1 N15 C16 5.4(5) . . . . ?
N8 Ni1 N15 C16 -173.3(5) . . . . ?
O18 Ni1 N15 C14 -178.0(4) . . . . ?
N8 Ni1 N15 C14 3.3(4) . . . . ?
C14 N15 C16 C17 179.3(6) . . . . ?
Ni1 N15 C16 C17 -4.4(9) . . . . ?
N15 C16 C17 C22 179.3(6) . . . . ?
N15 C16 C17 C18 0.8(10) . . . . ?
C22 C17 C18 O18 -178.5(6) . . . . ?
C16 C17 C18 O18 0.0(10) . . . . ?
C22 C17 C18 C19 1.0(9) . . . . ?
C16 C17 C18 C19 179.5(6) . . . . ?
C19 C18 O18 Ni1 -176.5(4) . . . . ?
C17 C18 O18 Ni1 2.9(9) . . . . ?
O1 Ni1 O18 C18 175.8(5) . . . . ?
N15 Ni1 O18 C18 -4.8(5) . . . . ?
O18 C18 C19 C20 178.1(6) . . . . ?
C17 C18 C19 C20 -1.4(9) . . . . ?
C18 C19 C20 C21 1.0(10) . . . . ?
C19 C20 C21 C22 -0.2(9) . . . . ?
C20 C21 C22 C17 -0.2(9) . . . . ?
C16 C17 C22 C21 -178.8(6) . . . . ?
C18 C17 C22 C21 -0.2(9) . . . . ?
